data_1526399
loop_
_publ_author_name
'Huang, Q.'
'Lynn, J.W.'
'Ghosh, K.'
'Erwin, R.W.'
'Dender, D.C.'
'Smolyaninova, V.N.'
'Santoro, A.'
'Greene, R.L.'

_publ_section_title
;
 Temperature and field dependence of the phase separation, structure and
 magnetic ordering in La1-x Cax Mn O3 (x = 0.47, 0.50 and 0.53)
;
_journal_name_full 'Physical Review, Serie 3. B - Condensed Matter (18,1978-)'
_journal_page_first 8895
_journal_page_last 8905
_journal_volume 61
_journal_year 2000
_chemical_formula_sum 'Ca0.47 La0.53 Mn O3'
_chemical_name_systematic '(La0.53 Ca0.47) (Mn O3)'
_space_group_IT_number 62
_symmetry_space_group_name_Hall '-P 2ac 2n'
_symmetry_space_group_name_H-M 'P n m a'
_cell_angle_alpha 90
_cell_angle_beta 90
_cell_angle_gamma 90
_cell_formula_units_Z 4
_cell_length_a 5.4229
_cell_length_b 7.6559
_cell_length_c 5.4306
_cell_volume 225.463
_citation_journal_id_ASTM PRBMDO
_cod_data_source_file Huang_PRBMDO_2000_474.cif
_cod_data_source_block Ca0.47La0.53Mn1O3
_cod_original_cell_volume 225.4632
_cod_original_formula_sum 'Ca0.47 La0.53 Mn1 O3'
_cod_database_code 1526399

loop_
_symmetry_equiv_pos_as_xyz
x,y,z
-x+1/2,-y,z+1/2
x+1/2,-y+1/2,-z+1/2
-x,y+1/2,-z
-x,-y,-z
x-1/2,y,-z-1/2
-x-1/2,y-1/2,z-1/2
x,-y-1/2,z

loop_
_atom_site_label
_atom_site_type_symbol
_atom_site_fract_x
_atom_site_fract_y
_atom_site_fract_z
_atom_site_occupancy
_atom_site_U_iso_or_equiv
Ca1 Ca+2 0.022 0.25 -0.0042 0.47 0.0
La1 La+3 0.022 0.25 -0.0042 0.53 0.0
O2 O-2 0.2767 0.0314 0.7249 1 0.0
O1 O-2 0.4918 0.25 0.0632 1 0.0
Mn1 Mn+3 0 0 0.5 1 0.0
